data_1546856
loop_
_publ_author_name
'Lv, Hai-Ting'
'Cui, Ying'
'Zhang, Yu-Min'
'Li, Hua-Min'
'Zou, Guo-Dong'
'Duan, Rui-Huan'
'Cao, Jun-Tao'
'Jing, Qiang-Shan'
'Fan, Yang'

_publ_section_title
;
 A 4-dimethylaminobenzoate-functionalized Ti <sub>6</sub> -oxo cluster
 with a narrow band gap and enhanced photoelectrochemical activity: a
 combined experimental and computational study
;
_journal_issue 36
_journal_name_full 'Dalton Transactions'
_journal_page_first 12313
_journal_page_last 12319
_journal_paper_doi 10.1039/C7DT02650A
_journal_volume 46
_journal_year 2017
_chemical_formula_moiety 'C72 H102 N6 O24 Ti6, 2(C7 H8)'
_chemical_formula_sum 'C86 H118 N6 O24 Ti6'
_chemical_formula_weight 1907.26
_space_group_crystal_system monoclinic
_space_group_IT_number 15
_space_group_name_Hall '-C 2yc'
_space_group_name_H-M_alt 'C 1 2/c 1'
_symmetry_space_group_name_Hall '-C 2yc'
_symmetry_space_group_name_H-M 'C 1 2/c 1'
_atom_sites_solution_hydrogens mixed
_audit_creation_method SHELXL-2016/6
_audit_update_record
;
2017-07-19 deposited with the CCDC.
2017-08-21 downloaded from the CCDC.
;
_cell_angle_alpha 90
_cell_angle_beta 112.380(5)
_cell_angle_gamma 90
_cell_formula_units_Z 4
_cell_length_a 23.6329(11)
_cell_length_b 16.0739(7)
_cell_length_c 27.4246(11)
_cell_measurement_reflns_used 6010
_cell_measurement_temperature 295(2)
_cell_measurement_theta_max 28.4190
_cell_measurement_theta_min 3.1460
_cell_volume 9633.2(8)
_computing_cell_refinement 'CrysAlisPro 1.171.38.41 (Rigaku OD, 2015)'
_computing_data_collection 'CrysAlisPro 1.171.38.41 (Rigaku OD, 2015)'
_computing_data_reduction 'CrysAlisPro 1.171.38.41 (Rigaku OD, 2015)'
_computing_molecular_graphics 'DIAMOND. Version 3.2k. Crystal Impact'
_computing_publication_material 'Windows Word 2010'
_computing_structure_refinement 'SHELXL-2016/6 (Sheldrick, 2016)'
_computing_structure_solution 'SHELXS-2014 (Sheldrick, 2014)'
_diffrn_ambient_temperature 295(2)
_diffrn_detector_area_resol_mean 16.1213
_diffrn_measured_fraction_theta_full 0.997
_diffrn_measured_fraction_theta_max 0.998
_diffrn_measurement_device_type 'Xcalibur, Eos, Gemini'
_diffrn_measurement_method '\w scans'
_diffrn_radiation_type MoK\a
_diffrn_radiation_wavelength 0.71073
_diffrn_reflns_av_R_equivalents 0.0378
_diffrn_reflns_av_unetI/netI 0.0500
_diffrn_reflns_Laue_measured_fraction_full 0.997
_diffrn_reflns_Laue_measured_fraction_max 0.998
_diffrn_reflns_limit_h_max 29
_diffrn_reflns_limit_h_min -24
_diffrn_reflns_limit_k_max 13
_diffrn_reflns_limit_k_min -19
_diffrn_reflns_limit_l_max 33
_diffrn_reflns_limit_l_min -32
_diffrn_reflns_number 23090
_diffrn_reflns_point_group_measured_fraction_full 0.997
_diffrn_reflns_point_group_measured_fraction_max 0.998
_diffrn_reflns_theta_full 25.242
_diffrn_reflns_theta_max 25.999
_diffrn_reflns_theta_min 2.887
_diffrn_source 'fine-focus sealed X-ray tube'
_exptl_absorpt_coefficient_mu 0.545
_exptl_absorpt_correction_T_max 1.00000
_exptl_absorpt_correction_T_min 0.57955
_exptl_absorpt_correction_type multi-scan
_exptl_absorpt_process_details
;
CrysAlisPro 1.171.38.41 (Rigaku Oxford Diffraction, 2015)
Empirical absorption correction using spherical harmonics,
 implemented in SCALE3 ABSPACK scaling algorithm.
;
_exptl_crystal_colour yellow
_exptl_crystal_density_diffrn 1.315
_exptl_crystal_description Block
_exptl_crystal_F_000 4000
_exptl_crystal_size_max 0.22
_exptl_crystal_size_mid 0.15
_exptl_crystal_size_min 0.09
_refine_diff_density_max 0.480
_refine_diff_density_min -0.417
_refine_diff_density_rms 0.068
_refine_ls_extinction_method none
_refine_ls_goodness_of_fit_ref 1.071
_refine_ls_hydrogen_treatment constr
_refine_ls_matrix_type full
_refine_ls_number_parameters 686
_refine_ls_number_reflns 9444
_refine_ls_number_restraints 406
_refine_ls_restrained_S_all 1.066
_refine_ls_R_factor_all 0.0772
_refine_ls_R_factor_gt 0.0556
_refine_ls_shift/su_max 0.001
_refine_ls_shift/su_mean 0.000
_refine_ls_structure_factor_coef Fsqd
_refine_ls_weighting_details 'w=1/[\s^2^(Fo^2^)+(0.0645P)^2^+17.2642P] where P=(Fo^2^+2Fc^2^)/3'
_refine_ls_weighting_scheme calc
_refine_ls_wR_factor_gt 0.1350
_refine_ls_wR_factor_ref 0.1528
_reflns_Friedel_coverage 0.000
_reflns_number_gt 7292
_reflns_number_total 9444
_reflns_threshold_expression 'I > 2\s(I)'
_cod_data_source_file c7dt02650a2.cif
_cod_data_source_block C1
_cod_database_code 1546856
_shelx_shelxl_version_number 2016/6
_shelx_space_group_comment
;
The symmetry employed for this shelxl refinement is uniquely defined
by the following loop, which should always be used as a source of
symmetry information in preference to the above space-group names.
They are only intended as comments.
;

loop_
_space_group_symop_operation_xyz
'x, y, z'
'-x, y, -z+1/2'
'x+1/2, y+1/2, z'
'-x+1/2, y+1/2, -z+1/2'
'-x, -y, -z'
'x, -y, z-1/2'
'-x+1/2, -y+1/2, -z'
'x+1/2, -y+1/2, z-1/2'

loop_
_atom_site_label
_atom_site_type_symbol
_atom_site_fract_x
_atom_site_fract_y
_atom_site_fract_z
_atom_site_U_iso_or_equiv
_atom_site_adp_type
_atom_site_occupancy
_atom_site_site_symmetry_order
_atom_site_calc_flag
_atom_site_refinement_flags_posn
_atom_site_refinement_flags_adp
_atom_site_refinement_flags_occupancy
_atom_site_disorder_assembly
_atom_site_disorder_group
Ti1 Ti 0.57722(2) 0.39977(4) 0.53500(2) 0.03081(15) Uani 1 1 d . . . . .
Ti2 Ti 0.48422(2) 0.47674(4) 0.57805(2) 0.03087(15) Uani 1 1 d . . . . .
Ti3 Ti 0.44301(2) 0.38514(4) 0.45390(2) 0.03127(15) Uani 1 1 d . . . . .
O1 O 0.53382(9) 0.42528(13) 0.46236(7) 0.0315(5) Uani 1 1 d . . . . .
O2 O 0.56889(9) 0.50005(13) 0.56657(8) 0.0324(5) Uani 1 1 d . . . . .
O3 O 0.48247(9) 0.39422(14) 0.52738(7) 0.0320(5) Uani 1 1 d . . . . .
O4 O 0.52843(10) 0.38830(15) 0.63400(8) 0.0401(5) Uani 1 1 d . . . . .
O5 O 0.59775(10) 0.33852(15) 0.60507(8) 0.0410(5) Uani 1 1 d . . . . .
O6 O 0.57011(10) 0.27668(15) 0.51219(8) 0.0396(5) Uani 1 1 d . . . . .
O7 O 0.47170(10) 0.26338(15) 0.45997(9) 0.0410(5) Uani 1 1 d . . . . .
O8 O 0.52040(11) 0.54493(15) 0.64513(8) 0.0406(5) Uani 1 1 d . . . . .
O9 O 0.57086(11) 0.64466(15) 0.62261(8) 0.0421(6) Uani 1 1 d . . . . .
O10 O 0.41328(10) 0.45688(16) 0.58332(9) 0.0416(6) Uani 1 1 d D . . . .
O11 O 0.36672(10) 0.36122(16) 0.44516(9) 0.0424(6) Uani 1 1 d D . . . .
O12 O 0.65491(10) 0.40268(16) 0.54161(9) 0.0418(6) Uani 1 1 d . . . . .
N1 N 0.59944(19) 0.7546(3) 0.85466(13) 0.0699(11) Uani 1 1 d . . . . .
N2 N 0.62389(19) 0.0825(3) 0.78961(15) 0.0733(11) Uani 1 1 d . . . . .
N3 N 0.56630(18) -0.1052(2) 0.45046(16) 0.0682(10) Uani 1 1 d . . . . .
C1 C 0.57026(15) 0.3384(2) 0.63658(12) 0.0363(7) Uani 1 1 d . . . . .
C2 C 0.58761(15) 0.2748(2) 0.67844(12) 0.0386(7) Uani 1 1 d . . . . .
C3 C 0.56553(17) 0.2779(2) 0.71852(13) 0.0477(9) Uani 1 1 d . . . . .
H3 H 0.541938 0.323061 0.720532 0.057 Uiso 1 1 calc R U . . .
C4 C 0.57787(19) 0.2154(3) 0.75541(14) 0.0545(10) Uani 1 1 d . . . . .
H4 H 0.562882 0.219510 0.782135 0.065 Uiso 1 1 calc R U . . .
C5 C 0.61214(18) 0.1465(3) 0.75354(15) 0.0534(10) Uani 1 1 d . . . . .
C6 C 0.6356(2) 0.1446(3) 0.71357(17) 0.0645(12) Uani 1 1 d . . . . .
H6 H 0.659692 0.099903 0.711614 0.077 Uiso 1 1 calc R U . . .
C7 C 0.62352(18) 0.2075(3) 0.67752(15) 0.0539(10) Uani 1 1 d . . . . .
H7 H 0.639928 0.204958 0.651653 0.065 Uiso 1 1 calc R U . . .
C8 C 0.5946(3) 0.0835(4) 0.8275(2) 0.101(2) Uani 1 1 d . . . . .
H8A H 0.603484 0.135160 0.846592 0.152 Uiso 1 1 calc R U . . .
H8B H 0.609747 0.038152 0.851796 0.152 Uiso 1 1 calc R U . . .
H8C H 0.551115 0.077987 0.809326 0.152 Uiso 1 1 calc R U . . .
C9 C 0.6466(4) 0.0043(4) 0.7790(3) 0.115(2) Uani 1 1 d . . . . .
H9A H 0.614198 -0.024899 0.752088 0.172 Uiso 1 1 calc R U . . .
H9B H 0.661250 -0.028571 0.810622 0.172 Uiso 1 1 calc R U . . .
H9C H 0.679448 0.014237 0.767321 0.172 Uiso 1 1 calc R U . . .
C10 C 0.52523(15) 0.2340(2) 0.48246(12) 0.0367(7) Uani 1 1 d . . . . .
C11 C 0.53572(16) 0.1462(2) 0.47360(13) 0.0384(7) Uani 1 1 d . . . . .
C12 C 0.59261(17) 0.1099(2) 0.49944(14) 0.0454(8) Uani 1 1 d . . . . .
H12 H 0.624285 0.141666 0.522758 0.054 Uiso 1 1 calc R U . . .
C13 C 0.60302(18) 0.0280(2) 0.49120(15) 0.0523(9) Uani 1 1 d . . . . .
H13 H 0.641856 0.005730 0.508628 0.063 Uiso 1 1 calc R U . . .
C14 C 0.55656(18) -0.0228(2) 0.45719(15) 0.0482(9) Uani 1 1 d . . . . .
C15 C 0.49963(19) 0.0151(3) 0.43029(16) 0.0537(10) Uani 1 1 d . . . . .
H15 H 0.468004 -0.015959 0.406353 0.064 Uiso 1 1 calc R U . . .
C16 C 0.48975(17) 0.0969(2) 0.43861(14) 0.0459(8) Uani 1 1 d . . . . .
H16 H 0.451379 0.120013 0.420420 0.055 Uiso 1 1 calc R U . . .
C17 C 0.6215(3) -0.1457(3) 0.4842(2) 0.0895(17) Uani 1 1 d . . . . .
H17A H 0.655484 -0.124991 0.476843 0.134 Uiso 1 1 calc R U . . .
H17B H 0.617768 -0.204648 0.478056 0.134 Uiso 1 1 calc R U . . .
H17C H 0.628143 -0.134678 0.520414 0.134 Uiso 1 1 calc R U . . .
C18 C 0.5174(2) -0.1565(3) 0.41610(19) 0.0722(13) Uani 1 1 d . . . . .
H18A H 0.482450 -0.151484 0.425656 0.108 Uiso 1 1 calc R U . . .
H18B H 0.530515 -0.213423 0.419454 0.108 Uiso 1 1 calc R U . . .
H18C H 0.506585 -0.138612 0.380275 0.108 Uiso 1 1 calc R U . . .
C19 C 0.55327(15) 0.6096(2) 0.65528(12) 0.0371(7) Uani 1 1 d . . . . .
C20 C 0.57028(16) 0.6456(2) 0.70813(12) 0.0420(8) Uani 1 1 d . . . . .
C21 C 0.5846(2) 0.7288(3) 0.71693(15) 0.0616(11) Uani 1 1 d . . . . .
H21 H 0.587661 0.761189 0.689981 0.074 Uiso 1 1 calc R U . . .
C22 C 0.5943(2) 0.7645(3) 0.76504(16) 0.0739(14) Uani 1 1 d . . . . .
H22 H 0.603017 0.821067 0.769844 0.089 Uiso 1 1 calc R U . . .
C23 C 0.59126(18) 0.7174(3) 0.80689(14) 0.0537(10) Uani 1 1 d . . . . .
C24 C 0.57989(17) 0.6334(3) 0.79840(13) 0.0508(10) Uani 1 1 d . . . . .
H24 H 0.579911 0.599773 0.825997 0.061 Uiso 1 1 calc R U . . .
C25 C 0.56855(17) 0.5988(3) 0.74992(13) 0.0473(9) Uani 1 1 d . . . . .
H25 H 0.559460 0.542359 0.744955 0.057 Uiso 1 1 calc R U . . .
C26 C 0.5868(3) 0.8420(4) 0.8563(2) 0.0969(19) Uani 1 1 d . . . . .
H26A H 0.620419 0.873819 0.854544 0.145 Uiso 1 1 calc R U . . .
H26B H 0.581578 0.854558 0.888514 0.145 Uiso 1 1 calc R U . . .
H26C H 0.550132 0.855999 0.826825 0.145 Uiso 1 1 calc R U . . .
C27 C 0.5993(2) 0.7053(3) 0.89808(15) 0.0783(15) Uani 1 1 d . . . . .
H27A H 0.558030 0.690726 0.892810 0.117 Uiso 1 1 calc R U . . .
H27B H 0.617236 0.736526 0.930161 0.117 Uiso 1 1 calc R U . . .
H27C H 0.622715 0.655542 0.900407 0.117 Uiso 1 1 calc R U . . .
C28A C 0.3715(5) 0.4243(13) 0.6031(6) 0.119(5) Uani 0.525(15) 1 d D U P A 1
H28A H 0.368174 0.367300 0.589693 0.143 Uiso 0.525(15) 1 calc R U P A 1
C29A C 0.3134(6) 0.4478(15) 0.5804(7) 0.149(6) Uani 0.525(15) 1 d D U P A 1
H29A H 0.287413 0.405222 0.585158 0.223 Uiso 0.525(15) 1 calc R U P A 1
H29B H 0.303280 0.456620 0.543457 0.223 Uiso 0.525(15) 1 calc R U P A 1
H29C H 0.307378 0.498570 0.596304 0.223 Uiso 0.525(15) 1 calc R U P A 1
C30A C 0.3897(7) 0.4087(12) 0.6547(5) 0.117(5) Uani 0.525(15) 1 d D U P A 1
H30A H 0.432505 0.395049 0.668721 0.175 Uiso 0.525(15) 1 calc R U P A 1
H30B H 0.366782 0.362797 0.660103 0.175 Uiso 0.525(15) 1 calc R U P A 1
H30C H 0.383067 0.457037 0.672393 0.175 Uiso 0.525(15) 1 calc R U P A 1
C28B C 0.3733(6) 0.3969(13) 0.5884(7) 0.117(5) Uani 0.475(15) 1 d D U P A 2
H28B H 0.385447 0.354800 0.568426 0.140 Uiso 0.475(15) 1 calc R U P A 2
C29B C 0.3147(7) 0.3934(14) 0.5572(8) 0.140(6) Uani 0.475(15) 1 d D U P A 2
H29D H 0.291587 0.371819 0.576622 0.210 Uiso 0.475(15) 1 calc R U P A 2
H29E H 0.309606 0.357587 0.527836 0.210 Uiso 0.475(15) 1 calc R U P A 2
H29F H 0.300308 0.448184 0.544612 0.210 Uiso 0.475(15) 1 calc R U P A 2
C30B C 0.3891(8) 0.3503(14) 0.6316(8) 0.138(6) Uani 0.475(15) 1 d D U P A 2
H30D H 0.391346 0.384465 0.661026 0.207 Uiso 0.475(15) 1 calc R U P A 2
H30E H 0.428233 0.325250 0.638501 0.207 Uiso 0.475(15) 1 calc R U P A 2
H30F H 0.358999 0.307514 0.626557 0.207 Uiso 0.475(15) 1 calc R U P A 2
C31A C 0.3045(3) 0.3657(8) 0.4143(4) 0.118(3) Uani 0.689(9) 1 d D U P B 1
H31A H 0.292287 0.411071 0.432040 0.141 Uiso 0.689(9) 1 calc R U P B 1
C32A C 0.2892(4) 0.4012(9) 0.3632(4) 0.139(4) Uani 0.689(9) 1 d D U P B 1
H32A H 0.253276 0.435079 0.354772 0.209 Uiso 0.689(9) 1 calc R U P B 1
H32B H 0.281403 0.357542 0.337543 0.209 Uiso 0.689(9) 1 calc R U P B 1
H32C H 0.322597 0.434832 0.362806 0.209 Uiso 0.689(9) 1 calc R U P B 1
C33A C 0.2695(4) 0.2982(8) 0.4231(5) 0.133(4) Uani 0.689(9) 1 d D U P B 1
H33A H 0.275528 0.249094 0.405770 0.199 Uiso 0.689(9) 1 calc R U P B 1
H33B H 0.226851 0.312735 0.409081 0.199 Uiso 0.689(9) 1 calc R U P B 1
H33C H 0.282662 0.287937 0.460235 0.199 Uiso 0.689(9) 1 calc R U P B 1
C31B C 0.3050(4) 0.3642(15) 0.4114(7) 0.121(5) Uani 0.311(9) 1 d D U P B 2
H31B H 0.299623 0.418914 0.394491 0.146 Uiso 0.311(9) 1 calc R U P B 2
C32B C 0.2934(9) 0.3052(18) 0.3692(9) 0.135(6) Uani 0.311(9) 1 d D U P B 2
H32D H 0.307430 0.329506 0.343853 0.203 Uiso 0.311(9) 1 d R U P B 2
H32E H 0.250360 0.294156 0.352883 0.203 Uiso 0.311(9) 1 d R U P B 2
H32F H 0.314980 0.254066 0.382053 0.203 Uiso 0.311(9) 1 d R U P B 2
C33B C 0.2655(9) 0.365(2) 0.4406(8) 0.128(6) Uani 0.311(9) 1 d D U P B 2
H33D H 0.262964 0.310202 0.453322 0.192 Uiso 0.311(9) 1 calc R U P B 2
H33E H 0.225355 0.383417 0.418002 0.192 Uiso 0.311(9) 1 calc R U P B 2
H33F H 0.281785 0.402602 0.469974 0.192 Uiso 0.311(9) 1 calc R U P B 2
C34 C 0.7099(2) 0.3610(5) 0.5534(3) 0.127(3) Uani 1 1 d . . . . .
H34 H 0.691821 0.311849 0.531973 0.153 Uiso 1 1 calc R U . . .
C35 C 0.7438(3) 0.3864(7) 0.5226(3) 0.170(4) Uani 1 1 d . . . . .
H35A H 0.766715 0.435724 0.537753 0.254 Uiso 1 1 calc R U . . .
H35B H 0.716089 0.397924 0.487239 0.254 Uiso 1 1 calc R U . . .
H35C H 0.771373 0.342839 0.522251 0.254 Uiso 1 1 calc R U . . .
C36 C 0.7340(3) 0.3196(6) 0.5990(4) 0.186(5) Uani 1 1 d . . . . .
H36A H 0.743886 0.358054 0.627822 0.279 Uiso 1 1 calc R U . . .
H36B H 0.770444 0.291312 0.600626 0.279 Uiso 1 1 calc R U . . .
H36C H 0.704864 0.279660 0.601250 0.279 Uiso 1 1 calc R U . . .
C37A C 0.7916(11) 0.6145(13) 0.8935(9) 0.218(10) Uani 0.251(8) 1 d D U P C 1
H37A H 0.759026 0.654251 0.879449 0.327 Uiso 0.251(8) 1 calc R U P C 1
H37B H 0.792424 0.593880 0.926564 0.327 Uiso 0.251(8) 1 calc R U P C 1
H37C H 0.829904 0.640881 0.898653 0.327 Uiso 0.251(8) 1 calc R U P C 1
C38A C 0.7816(6) 0.5463(9) 0.8569(6) 0.160(4) Uani 0.251(8) 1 d D U P C 1
C39A C 0.8239(7) 0.4818(10) 0.8699(6) 0.157(4) Uani 0.251(8) 1 d D U P C 1
H39A H 0.858052 0.481913 0.901401 0.189 Uiso 0.251(8) 1 calc R U P C 1
C40A C 0.8131(8) 0.4171(9) 0.8339(7) 0.167(4) Uani 0.251(8) 1 d D U P C 1
H40A H 0.840943 0.373397 0.841697 0.200 Uiso 0.251(8) 1 calc R U P C 1
C41A C 0.7624(8) 0.4148(9) 0.7866(6) 0.168(3) Uani 0.251(8) 1 d D U P C 1
H41A H 0.755873 0.370647 0.763186 0.201 Uiso 0.251(8) 1 calc R U P C 1
C42A C 0.7220(8) 0.4814(10) 0.7759(6) 0.163(4) Uani 0.251(8) 1 d D U P C 1
H42A H 0.687911 0.481381 0.744378 0.196 Uiso 0.251(8) 1 calc R U P C 1
C43A C 0.7302(7) 0.5481(10) 0.8102(7) 0.159(4) Uani 0.251(8) 1 d D U P C 1
H43A H 0.702479 0.591973 0.802265 0.191 Uiso 0.251(8) 1 calc R U P C 1
C37B C 0.7544(5) 0.5854(7) 0.8474(5) 0.189(5) Uani 0.749(8) 1 d D U P C 2
H37D H 0.721991 0.619174 0.823831 0.283 Uiso 0.749(8) 1 calc R U P C 2
H37E H 0.792659 0.614128 0.856399 0.283 Uiso 0.749(8) 1 calc R U P C 2
H37F H 0.746897 0.574525 0.878789 0.283 Uiso 0.749(8) 1 calc R U P C 2
C38B C 0.7569(3) 0.5080(5) 0.8220(3) 0.157(3) Uani 0.749(8) 1 d D U P C 2
C39B C 0.8015(4) 0.4507(6) 0.8498(3) 0.164(3) Uani 0.749(8) 1 d D U P C 2
H39B H 0.829180 0.461299 0.883901 0.197 Uiso 0.749(8) 1 calc R U P C 2
C40B C 0.8027(4) 0.3765(6) 0.8241(4) 0.182(4) Uani 0.749(8) 1 d D U P C 2
H40B H 0.832319 0.337275 0.841728 0.218 Uiso 0.749(8) 1 calc R U P C 2
C41B C 0.7619(4) 0.3580(6) 0.7733(4) 0.174(4) Uani 0.749(8) 1 d D U P C 2
H41B H 0.763421 0.307704 0.757114 0.209 Uiso 0.749(8) 1 calc R U P C 2
C42B C 0.7188(4) 0.4187(6) 0.7480(4) 0.175(4) Uani 0.749(8) 1 d D U P C 2
H42B H 0.691038 0.407995 0.713964 0.210 Uiso 0.749(8) 1 calc R U P C 2
C43B C 0.7149(4) 0.4946(6) 0.7709(3) 0.160(3) Uani 0.749(8) 1 d D U P C 2
H43B H 0.685832 0.534322 0.753008 0.192 Uiso 0.749(8) 1 calc R U P C 2

loop_
_atom_site_aniso_label
_atom_site_aniso_U_11
_atom_site_aniso_U_22
_atom_site_aniso_U_33
_atom_site_aniso_U_23
_atom_site_aniso_U_13
_atom_site_aniso_U_12
Ti1 0.0304(3) 0.0327(3) 0.0319(3) 0.0025(2) 0.0149(2) 0.0031(2)
Ti2 0.0333(3) 0.0336(3) 0.0297(3) 0.0019(2) 0.0164(2) 0.0019(2)
Ti3 0.0320(3) 0.0335(3) 0.0306(3) -0.0005(2) 0.0145(2) -0.0006(2)
O1 0.0335(11) 0.0335(12) 0.0324(10) 0.0021(9) 0.0181(9) 0.0037(9)
O2 0.0328(11) 0.0330(12) 0.0322(10) -0.0010(9) 0.0132(9) 0.0022(9)
O3 0.0334(11) 0.0358(12) 0.0304(10) 0.0012(9) 0.0162(9) -0.0009(10)
O4 0.0491(13) 0.0393(14) 0.0362(11) 0.0070(10) 0.0211(10) 0.0106(11)
O5 0.0438(13) 0.0463(15) 0.0365(11) 0.0085(10) 0.0192(10) 0.0066(11)
O6 0.0439(13) 0.0356(13) 0.0399(12) -0.0008(10) 0.0164(10) 0.0014(11)
O7 0.0447(13) 0.0351(13) 0.0454(12) 0.0006(10) 0.0195(10) 0.0012(11)
O8 0.0514(14) 0.0415(14) 0.0321(11) -0.0030(10) 0.0194(10) 0.0007(12)
O9 0.0519(14) 0.0435(14) 0.0344(11) -0.0040(10) 0.0202(10) -0.0023(12)
O10 0.0385(12) 0.0469(15) 0.0465(13) 0.0043(11) 0.0241(10) -0.0001(11)
O11 0.0327(11) 0.0464(15) 0.0484(13) 0.0006(11) 0.0160(10) -0.0025(11)
O12 0.0306(11) 0.0479(15) 0.0496(13) 0.0030(11) 0.0183(10) 0.0061(11)
N1 0.099(3) 0.075(3) 0.0479(18) -0.0222(18) 0.0414(19) -0.031(2)
N2 0.094(3) 0.063(2) 0.077(2) 0.038(2) 0.049(2) 0.025(2)
N3 0.076(2) 0.0367(19) 0.090(3) -0.0106(18) 0.029(2) 0.0033(18)
C1 0.0396(17) 0.0359(18) 0.0315(15) -0.0004(14) 0.0114(13) 0.0003(15)
C2 0.0402(17) 0.0396(19) 0.0372(16) 0.0036(14) 0.0160(14) 0.0033(15)
C3 0.058(2) 0.044(2) 0.0464(19) 0.0077(17) 0.0252(17) 0.0141(18)
C4 0.070(3) 0.059(3) 0.0438(19) 0.0130(18) 0.0322(18) 0.011(2)
C5 0.058(2) 0.051(2) 0.053(2) 0.0204(18) 0.0247(18) 0.011(2)
C6 0.077(3) 0.057(3) 0.073(3) 0.025(2) 0.044(2) 0.030(2)
C7 0.063(2) 0.057(3) 0.054(2) 0.0183(19) 0.0352(19) 0.020(2)
C8 0.138(5) 0.093(4) 0.099(4) 0.051(3) 0.074(4) 0.026(4)
C9 0.170(6) 0.066(4) 0.143(5) 0.058(4) 0.097(5) 0.045(4)
C10 0.0441(18) 0.0365(19) 0.0353(16) 0.0048(14) 0.0217(14) 0.0009(16)
C11 0.0470(19) 0.0330(18) 0.0413(17) 0.0032(14) 0.0235(15) 0.0010(15)
C12 0.049(2) 0.0353(19) 0.0485(19) -0.0015(16) 0.0149(16) 0.0002(17)
C13 0.047(2) 0.041(2) 0.064(2) -0.0013(18) 0.0156(18) 0.0063(18)
C14 0.060(2) 0.036(2) 0.056(2) 0.0003(17) 0.0295(18) 0.0014(18)
C15 0.055(2) 0.045(2) 0.060(2) -0.0094(18) 0.0211(19) -0.0077(19)
C16 0.047(2) 0.039(2) 0.053(2) 0.0001(16) 0.0204(16) 0.0012(17)
C17 0.096(4) 0.041(3) 0.125(4) -0.003(3) 0.035(3) 0.019(3)
C18 0.094(3) 0.042(2) 0.088(3) -0.016(2) 0.044(3) -0.012(2)
C19 0.0404(17) 0.0377(19) 0.0338(16) 0.0002(14) 0.0147(14) 0.0040(15)
C20 0.0440(18) 0.051(2) 0.0340(16) -0.0060(15) 0.0178(14) -0.0022(17)
C21 0.095(3) 0.056(3) 0.044(2) -0.0097(19) 0.037(2) -0.021(2)
C22 0.126(4) 0.055(3) 0.057(2) -0.021(2) 0.053(3) -0.033(3)
C23 0.061(2) 0.067(3) 0.0405(19) -0.0149(19) 0.0269(17) -0.019(2)
C24 0.059(2) 0.062(3) 0.0343(17) -0.0046(17) 0.0206(16) -0.011(2)
C25 0.055(2) 0.050(2) 0.0382(18) -0.0022(16) 0.0189(16) -0.0066(18)
C26 0.160(6) 0.078(4) 0.074(3) -0.028(3) 0.068(4) -0.025(4)
C27 0.106(4) 0.095(4) 0.039(2) -0.019(2) 0.034(2) -0.031(3)
C28A 0.084(5) 0.152(10) 0.150(9) 0.039(7) 0.075(6) -0.030(6)
C29A 0.090(7) 0.176(13) 0.203(12) 0.025(10) 0.081(8) -0.013(9)
C30A 0.142(8) 0.141(11) 0.109(8) 0.039(8) 0.095(7) -0.009(9)
C28B 0.083(5) 0.150(10) 0.149(9) 0.030(8) 0.080(6) -0.019(7)
C29B 0.092(7) 0.168(13) 0.168(11) -0.020(10) 0.060(8) -0.061(9)
C30B 0.117(8) 0.140(12) 0.163(12) 0.074(9) 0.061(8) -0.020(9)
C31A 0.040(4) 0.174(7) 0.116(5) 0.031(5) 0.003(4) -0.027(4)
C32A 0.064(5) 0.195(10) 0.113(6) 0.050(7) -0.019(4) -0.025(6)
C33A 0.057(4) 0.154(9) 0.157(8) 0.025(7) 0.008(5) -0.043(6)
C31B 0.044(6) 0.175(8) 0.120(7) 0.029(7) 0.002(6) -0.031(7)
C32B 0.070(8) 0.175(11) 0.128(9) -0.001(10) 0.001(8) -0.024(9)
C33B 0.050(7) 0.186(12) 0.137(11) -0.001(11) 0.025(8) -0.027(10)
C34 0.061(3) 0.192(8) 0.150(6) 0.077(6) 0.063(4) 0.061(4)
C35 0.092(5) 0.267(12) 0.190(8) 0.060(8) 0.100(5) 0.057(6)
C36 0.073(4) 0.263(12) 0.230(9) 0.167(9) 0.065(5) 0.082(6)
C37A 0.160(15) 0.223(16) 0.258(16) -0.011(15) 0.065(14) -0.046(14)
C38A 0.115(7) 0.183(9) 0.213(8) -0.003(7) 0.097(6) -0.039(6)
C39A 0.113(7) 0.180(9) 0.210(8) 0.004(7) 0.096(6) -0.038(7)
C40A 0.122(6) 0.183(8) 0.215(8) 0.001(6) 0.088(6) -0.032(6)
C41A 0.117(5) 0.186(8) 0.218(7) -0.001(6) 0.086(5) -0.031(5)
C42A 0.107(6) 0.186(8) 0.217(8) -0.006(6) 0.086(6) -0.034(6)
C43A 0.106(6) 0.184(9) 0.217(8) -0.008(7) 0.093(6) -0.037(6)
C37B 0.151(8) 0.196(10) 0.242(10) -0.034(9) 0.100(8) -0.060(8)
C38B 0.110(5) 0.179(7) 0.214(7) -0.008(6) 0.098(5) -0.036(5)
C39B 0.120(5) 0.185(8) 0.211(7) 0.006(6) 0.090(5) -0.026(5)
C40B 0.140(6) 0.191(8) 0.226(8) 0.007(7) 0.083(5) -0.024(6)
C41B 0.131(6) 0.185(8) 0.223(8) 0.002(6) 0.085(5) -0.031(6)
C42B 0.116(5) 0.197(8) 0.225(8) -0.005(6) 0.081(5) -0.039(6)
C43B 0.101(5) 0.185(8) 0.217(7) -0.005(6) 0.086(5) -0.028(5)

loop_
_atom_type_symbol
_atom_type_description
_atom_type_scat_dispersion_real
_atom_type_scat_dispersion_imag
_atom_type_scat_source
C C 0.0033 0.0016 'International Tables Vol C Tables 4.2.6.8 and 6.1.1.4'
H H 0.0000 0.0000 'International Tables Vol C Tables 4.2.6.8 and 6.1.1.4'
N N 0.0061 0.0033 'International Tables Vol C Tables 4.2.6.8 and 6.1.1.4'
O O 0.0106 0.0060 'International Tables Vol C Tables 4.2.6.8 and 6.1.1.4'
Ti Ti 0.2776 0.4457 'International Tables Vol C Tables 4.2.6.8 and 6.1.1.4'

loop_
_geom_angle_atom_site_label_1
_geom_angle_atom_site_label_2
_geom_angle_atom_site_label_3
_geom_angle
_geom_angle_site_symmetry_1
_geom_angle_site_symmetry_3
O12 Ti1 O2 102.50(10) . .
O12 Ti1 O1 103.01(10) . .
O2 Ti1 O1 100.85(9) . .
O12 Ti1 O5 92.90(10) . .
O2 Ti1 O5 90.52(9) . .
O1 Ti1 O5 157.80(10) . .
O12 Ti1 O6 91.03(11) . .
O2 Ti1 O6 162.53(9) . .
O1 Ti1 O6 86.57(9) . .
O5 Ti1 O6 77.65(9) . .
O12 Ti1 O3 179.10(11) . .
O2 Ti1 O3 78.11(9) . .
O1 Ti1 O3 77.48(8) . .
O5 Ti1 O3 86.43(8) . .
O6 Ti1 O3 88.25(9) . .
O12 Ti1 Ti3 143.87(8) . .
O2 Ti1 Ti3 97.89(6) . .
O1 Ti1 Ti3 43.37(6) . .
O5 Ti1 Ti3 116.57(7) . .
O6 Ti1 Ti3 76.56(7) . .
O3 Ti1 Ti3 36.37(5) . .
O12 Ti1 Ti2 143.24(8) . .
O2 Ti1 Ti2 43.23(6) . .
O1 Ti1 Ti2 97.70(6) . .
O5 Ti1 Ti2 77.56(7) . .
O6 Ti1 Ti2 120.49(7) . .
O3 Ti1 Ti2 37.15(6) . .
Ti3 Ti1 Ti2 68.119(18) . .
O10 Ti2 O1 100.98(10) . 5_666
O10 Ti2 O3 100.13(10) . .
O1 Ti2 O3 102.45(9) 5_666 .
O10 Ti2 O8 96.26(10) . .
O1 Ti2 O8 90.26(9) 5_666 .
O3 Ti2 O8 156.84(9) . .
O10 Ti2 O4 92.44(10) . .
O1 Ti2 O4 162.61(10) 5_666 .
O3 Ti2 O4 85.82(9) . .
O8 Ti2 O4 77.20(9) . .
O10 Ti2 O2 176.61(9) . .
O1 Ti2 O2 77.56(8) 5_666 .
O3 Ti2 O2 77.31(8) . .
O8 Ti2 O2 86.83(9) . .
O4 Ti2 O2 89.60(9) . .
O10 Ti2 Ti1 141.91(9) . .
O1 Ti2 Ti1 98.25(6) 5_666 .
O3 Ti2 Ti1 43.32(6) . .
O8 Ti2 Ti1 116.28(7) . .
O4 Ti2 Ti1 77.15(6) . .
O2 Ti2 Ti1 36.23(6) . .
O10 Ti2 Ti3 142.27(8) . 5_666
O1 Ti2 Ti3 42.78(6) 5_666 5_666
O3 Ti2 Ti3 98.67(6) . 5_666
O8 Ti2 Ti3 77.52(7) . 5_666
O4 Ti2 Ti3 121.39(7) . 5_666
O2 Ti2 Ti3 37.16(6) . 5_666
Ti1 Ti2 Ti3 68.532(19) . 5_666
O11 Ti3 O3 103.11(10) . .
O11 Ti3 O2 98.12(10) . 5_666
O3 Ti3 O2 101.36(9) . 5_666
O11 Ti3 O9 93.03(10) . 5_666
O3 Ti3 O9 159.44(10) . 5_666
O2 Ti3 O9 88.67(9) 5_666 5_666
O11 Ti3 O7 95.26(11) . .
O3 Ti3 O7 88.47(9) . .
O2 Ti3 O7 161.10(9) 5_666 .
O9 Ti3 O7 77.31(9) 5_666 .
O11 Ti3 O1 175.04(10) . .
O3 Ti3 O1 78.16(8) . .
O2 Ti3 O1 76.93(9) 5_666 .
O9 Ti3 O1 86.85(8) 5_666 .
O7 Ti3 O1 89.55(9) . .
O11 Ti3 Ti1 145.31(8) . .
O3 Ti3 Ti1 43.30(6) . .
O2 Ti3 Ti1 97.61(6) 5_666 .
O9 Ti3 Ti1 118.07(7) 5_666 .
O7 Ti3 Ti1 78.42(7) . .
O1 Ti3 Ti1 37.15(5) . .
O11 Ti3 Ti2 139.17(8) . 5_666
O3 Ti3 Ti2 98.28(7) . 5_666
O2 Ti3 Ti2 43.18(6) 5_666 5_666
O9 Ti3 Ti2 76.72(7) 5_666 5_666
O7 Ti3 Ti2 119.88(7) . 5_666
O1 Ti3 Ti2 36.07(6) . 5_666
Ti1 Ti3 Ti2 68.136(18) . 5_666
Ti2 O1 Ti1 135.05(12) 5_666 .
Ti2 O1 Ti3 101.15(9) 5_666 .
Ti1 O1 Ti3 99.48(8) . .
Ti1 O2 Ti3 136.16(11) . 5_666
Ti1 O2 Ti2 100.54(10) . .
Ti3 O2 Ti2 99.66(9) 5_666 .
Ti3 O3 Ti2 134.40(12) . .
Ti3 O3 Ti1 100.33(9) . .
Ti2 O3 Ti1 99.54(9) . .
C1 O4 Ti2 130.4(2) . .
C1 O5 Ti1 130.1(2) . .
C10 O6 Ti1 131.8(2) . .
C10 O7 Ti3 129.1(2) . .
C19 O8 Ti2 131.0(2) . .
C19 O9 Ti3 131.1(2) . 5_666
C28B O10 Ti2 146.5(10) . .
C28A O10 Ti2 158.9(6) . .
C31A O11 Ti3 149.0(4) . .
C31B O11 Ti3 146.6(9) . .
C34 O12 Ti1 148.5(4) . .
C23 N1 C27 120.3(4) . .
C23 N1 C26 119.6(4) . .
C27 N1 C26 116.7(4) . .
C5 N2 C9 119.7(4) . .
C5 N2 C8 119.0(4) . .
C9 N2 C8 118.0(4) . .
C14 N3 C17 120.6(4) . .
C14 N3 C18 120.5(4) . .
C17 N3 C18 117.9(4) . .
O4 C1 O5 124.0(3) . .
O4 C1 C2 117.9(3) . .
O5 C1 C2 118.1(3) . .
C7 C2 C3 117.6(3) . .
C7 C2 C1 121.3(3) . .
C3 C2 C1 121.0(3) . .
C4 C3 C2 121.2(3) . .
C4 C3 H3 119.4 . .
C2 C3 H3 119.4 . .
C3 C4 C5 121.3(3) . .
C3 C4 H4 119.3 . .
C5 C4 H4 119.3 . .
N2 C5 C4 122.0(4) . .
N2 C5 C6 120.7(4) . .
C4 C5 C6 117.2(3) . .
C7 C6 C5 120.8(4) . .
C7 C6 H6 119.6 . .
C5 C6 H6 119.6 . .
C6 C7 C2 121.8(3) . .
C6 C7 H7 119.1 . .
C2 C7 H7 119.1 . .
N2 C8 H8A 109.5 . .
N2 C8 H8B 109.5 . .
H8A C8 H8B 109.5 . .
N2 C8 H8C 109.5 . .
H8A C8 H8C 109.5 . .
H8B C8 H8C 109.5 . .
N2 C9 H9A 109.5 . .
N2 C9 H9B 109.5 . .
H9A C9 H9B 109.5 . .
N2 C9 H9C 109.5 . .
H9A C9 H9C 109.5 . .
H9B C9 H9C 109.5 . .
O6 C10 O7 123.2(3) . .
O6 C10 C11 118.3(3) . .
O7 C10 C11 118.5(3) . .
C12 C11 C16 117.6(3) . .
C12 C11 C10 120.7(3) . .
C16 C11 C10 121.6(3) . .
C13 C12 C11 121.2(3) . .
C13 C12 H12 119.4 . .
C11 C12 H12 119.4 . .
C12 C13 C14 121.6(4) . .
C12 C13 H13 119.2 . .
C14 C13 H13 119.2 . .
N3 C14 C13 121.6(4) . .
N3 C14 C15 121.7(4) . .
C13 C14 C15 116.6(3) . .
C16 C15 C14 121.3(4) . .
C16 C15 H15 119.3 . .
C14 C15 H15 119.3 . .
C15 C16 C11 121.6(4) . .
C15 C16 H16 119.2 . .
C11 C16 H16 119.2 . .
N3 C17 H17A 109.5 . .
N3 C17 H17B 109.5 . .
H17A C17 H17B 109.5 . .
N3 C17 H17C 109.5 . .
H17A C17 H17C 109.5 . .
H17B C17 H17C 109.5 . .
N3 C18 H18A 109.5 . .
N3 C18 H18B 109.5 . .
H18A C18 H18B 109.5 . .
N3 C18 H18C 109.5 . .
H18A C18 H18C 109.5 . .
H18B C18 H18C 109.5 . .
O9 C19 O8 123.7(3) . .
O9 C19 C20 119.1(3) . .
O8 C19 C20 117.2(3) . .
C21 C20 C25 117.7(3) . .
C21 C20 C19 120.9(3) . .
C25 C20 C19 121.3(3) . .
C22 C21 C20 120.9(4) . .
C22 C21 H21 119.5 . .
C20 C21 H21 119.5 . .
C21 C22 C23 121.2(4) . .
C21 C22 H22 119.4 . .
C23 C22 H22 119.4 . .
C24 C23 N1 122.0(4) . .
C24 C23 C22 117.4(3) . .
N1 C23 C22 120.6(4) . .
C25 C24 C23 121.0(4) . .
C25 C24 H24 119.5 . .
C23 C24 H24 119.5 . .
C24 C25 C20 121.7(4) . .
C24 C25 H25 119.1 . .
C20 C25 H25 119.1 . .
N1 C26 H26A 109.5 . .
N1 C26 H26B 109.5 . .
H26A C26 H26B 109.5 . .
N1 C26 H26C 109.5 . .
H26A C26 H26C 109.5 . .
H26B C26 H26C 109.5 . .
N1 C27 H27A 109.5 . .
N1 C27 H27B 109.5 . .
H27A C27 H27B 109.5 . .
N1 C27 H27C 109.5 . .
H27A C27 H27C 109.5 . .
H27B C27 H27C 109.5 . .
C29A C28A C30A 114.2(11) . .
C29A C28A O10 118.0(11) . .
C30A C28A O10 119.4(9) . .
C29A C28A H28A 99.8 . .
C30A C28A H28A 99.8 . .
O10 C28A H28A 99.8 . .
C28A C29A H29A 109.5 . .
C28A C29A H29B 109.5 . .
H29A C29A H29B 109.5 . .
C28A C29A H29C 109.5 . .
H29A C29A H29C 109.5 . .
H29B C29A H29C 109.5 . .
C28A C30A H30A 109.5 . .
C28A C30A H30B 109.5 . .
H30A C30A H30B 109.5 . .
C28A C30A H30C 109.5 . .
H30A C30A H30C 109.5 . .
H30B C30A H30C 109.5 . .
C29B C28B C30B 114.9(10) . .
C29B C28B O10 123.2(12) . .
C30B C28B O10 120.5(11) . .
C29B C28B H28B 93.8 . .
C30B C28B H28B 93.8 . .
O10 C28B H28B 93.8 . .
C28B C29B H29D 109.5 . .
C28B C29B H29E 109.5 . .
H29D C29B H29E 109.5 . .
C28B C29B H29F 109.5 . .
H29D C29B H29F 109.5 . .
H29E C29B H29F 109.5 . .
C28B C30B H30D 109.5 . .
C28B C30B H30E 109.5 . .
H30D C30B H30E 109.5 . .
C28B C30B H30F 109.5 . .
H30D C30B H30F 109.5 . .
H30E C30B H30F 109.5 . .
O11 C31A C32A 115.7(7) . .
O11 C31A C33A 113.6(7) . .
C32A C31A C33A 121.3(8) . .
O11 C31A H31A 100.3 . .
C32A C31A H31A 100.3 . .
C33A C31A H31A 100.3 . .
C31A C32A H32A 109.5 . .
C31A C32A H32B 109.5 . .
H32A C32A H32B 109.5 . .
C31A C32A H32C 109.5 . .
H32A C32A H32C 109.5 . .
H32B C32A H32C 109.5 . .
C31A C33A H33A 109.5 . .
C31A C33A H33B 109.5 . .
H33A C33A H33B 109.5 . .
C31A C33A H33C 109.5 . .
H33A C33A H33C 109.5 . .
H33B C33A H33C 109.5 . .
O11 C31B C32B 109.8(14) . .
O11 C31B C33B 111.5(15) . .
C32B C31B C33B 119.2(13) . .
O11 C31B H31B 105.0 . .
C32B C31B H31B 105.0 . .
C33B C31B H31B 105.0 . .
C31B C32B H32D 107.6 . .
C31B C32B H32E 109.9 . .
H32D C32B H32E 109.5 . .
C31B C32B H32F 110.9 . .
H32D C32B H32F 109.5 . .
H32E C32B H32F 109.5 . .
C31B C33B H33D 109.5 . .
C31B C33B H33E 109.5 . .
H33D C33B H33E 109.5 . .
C31B C33B H33F 109.5 . .
H33D C33B H33F 109.5 . .
H33E C33B H33F 109.5 . .
C36 C34 O12 119.0(5) . .
C36 C34 C35 124.2(6) . .
O12 C34 C35 114.3(6) . .
C36 C34 H34 95.3 . .
O12 C34 H34 95.3 . .
C35 C34 H34 95.3 . .
C34 C35 H35A 109.5 . .
C34 C35 H35B 109.5 . .
H35A C35 H35B 109.5 . .
C34 C35 H35C 109.5 . .
H35A C35 H35C 109.5 . .
H35B C35 H35C 109.5 . .
C34 C36 H36A 109.5 . .
C34 C36 H36B 109.5 . .
H36A C36 H36B 109.5 . .
C34 C36 H36C 109.5 . .
H36A C36 H36C 109.5 . .
H36B C36 H36C 109.5 . .
C38A C37A H37A 109.5 . .
C38A C37A H37B 109.5 . .
H37A C37A H37B 109.5 . .
C38A C37A H37C 109.5 . .
H37A C37A H37C 109.5 . .
H37B C37A H37C 109.5 . .
C39A C38A C43A 122.9(11) . .
C39A C38A C37A 118.5(7) . .
C43A C38A C37A 118.6(7) . .
C40A C39A C38A 117.1(11) . .
C40A C39A H39A 121.4 . .
C38A C39A H39A 121.4 . .
C39A C40A C41A 122.9(11) . .
C39A C40A H40A 118.6 . .
C41A C40A H40A 118.6 . .
C42A C41A C40A 117.1(11) . .
C42A C41A H41A 121.4 . .
C40A C41A H41A 121.4 . .
C43A C42A C41A 122.9(11) . .
C43A C42A H42A 118.6 . .
C41A C42A H42A 118.6 . .
C42A C43A C38A 117.1(11) . .
C42A C43A H43A 121.4 . .
C38A C43A H43A 121.4 . .
C38B C37B H37D 109.5 . .
C38B C37B H37E 109.5 . .
H37D C37B H37E 109.5 . .
C38B C37B H37F 109.5 . .
H37D C37B H37F 109.5 . .
H37E C37B H37F 109.5 . .
C43B C38B C39B 123.5(8) . .
C43B C38B C37B 118.5(6) . .
C39B C38B C37B 118.0(6) . .
C40B C39B C38B 116.5(8) . .
C40B C39B H39B 121.7 . .
C38B C39B H39B 121.7 . .
C39B C40B C41B 123.5(8) . .
C39B C40B H40B 118.3 . .
C41B C40B H40B 118.3 . .
C42B C41B C40B 116.5(8) . .
C42B C41B H41B 121.7 . .
C40B C41B H41B 121.7 . .
C41B C42B C43B 123.5(8) . .
C41B C42B H42B 118.3 . .
C43B C42B H42B 118.3 . .
C38B C43B C42B 116.5(8) . .
C38B C43B H43B 121.7 . .
C42B C43B H43B 121.7 . .

loop_
_geom_bond_atom_site_label_1
_geom_bond_atom_site_label_2
_geom_bond_distance
_geom_bond_site_symmetry_2
Ti1 O12 1.776(2) .
Ti1 O2 1.875(2) .
Ti1 O1 1.906(2) .
Ti1 O5 2.046(2) .
Ti1 O6 2.063(2) .
Ti1 O3 2.170(2) .
Ti1 Ti3 3.1129(8) .
Ti1 Ti2 3.1196(7) .
Ti2 O10 1.766(2) .
Ti2 O1 1.879(2) 5_666
Ti2 O3 1.910(2) .
Ti2 O8 2.029(2) .
Ti2 O4 2.061(2) .
Ti2 O2 2.173(2) .
Ti2 Ti3 3.1309(8) 5_666
Ti3 O11 1.768(2) .
Ti3 O3 1.876(2) .
Ti3 O2 1.918(2) 5_666
Ti3 O9 2.053(2) 5_666
Ti3 O7 2.057(2) .
Ti3 O1 2.167(2) .
O4 C1 1.254(4) .
O5 C1 1.263(4) .
O6 C10 1.265(4) .
O7 C10 1.269(4) .
O8 C19 1.263(4) .
O9 C19 1.256(4) .
O10 C28B 1.394(9) .
O10 C28A 1.399(8) .
O11 C31A 1.391(6) .
O11 C31B 1.399(9) .
O12 C34 1.388(5) .
N1 C23 1.385(5) .
N1 C27 1.431(6) .
N1 C26 1.441(7) .
N2 C5 1.380(5) .
N2 C9 1.439(7) .
N2 C8 1.453(6) .
N3 C14 1.368(5) .
N3 C17 1.437(6) .
N3 C18 1.440(5) .
C1 C2 1.474(4) .
C2 C7 1.380(5) .
C2 C3 1.386(5) .
C3 C4 1.376(5) .
C3 H3 0.9300 .
C4 C5 1.384(6) .
C4 H4 0.9300 .
C5 C6 1.405(5) .
C6 C7 1.366(5) .
C6 H6 0.9300 .
C7 H7 0.9300 .
C8 H8A 0.9600 .
C8 H8B 0.9600 .
C8 H8C 0.9600 .
C9 H9A 0.9600 .
C9 H9B 0.9600 .
C9 H9C 0.9600 .
C10 C11 1.470(5) .
C11 C12 1.387(5) .
C11 C16 1.391(5) .
C12 C13 1.374(5) .
C12 H12 0.9300 .
C13 C14 1.401(5) .
C13 H13 0.9300 .
C14 C15 1.403(5) .
C15 C16 1.370(5) .
C15 H15 0.9300 .
C16 H16 0.9300 .
C17 H17A 0.9600 .
C17 H17B 0.9600 .
C17 H17C 0.9600 .
C18 H18A 0.9600 .
C18 H18B 0.9600 .
C18 H18C 0.9600 .
C19 C20 1.468(4) .
C20 C21 1.377(5) .
C20 C25 1.385(5) .
C21 C22 1.376(5) .
C21 H21 0.9300 .
C22 C23 1.400(6) .
C22 H22 0.9300 .
C23 C24 1.378(6) .
C24 C25 1.371(5) .
C24 H24 0.9300 .
C25 H25 0.9300 .
C26 H26A 0.9600 .
C26 H26B 0.9600 .
C26 H26C 0.9600 .
C27 H27A 0.9600 .
C27 H27B 0.9600 .
C27 H27C 0.9600 .
C28A C29A 1.328(10) .
C28A C30A 1.336(9) .
C28A H28A 0.9800 .
C29A H29A 0.9600 .
C29A H29B 0.9600 .
C29A H29C 0.9600 .
C30A H30A 0.9600 .
C30A H30B 0.9600 .
C30A H30C 0.9600 .
C28B C29B 1.323(9) .
C28B C30B 1.330(9) .
C28B H28B 0.9800 .
C29B H29D 0.9600 .
C29B H29E 0.9600 .
C29B H29F 0.9600 .
C30B H30D 0.9600 .
C30B H30E 0.9600 .
C30B H30F 0.9600 .
C31A C32A 1.426(8) .
C31A C33A 1.440(8) .
C31A H31A 0.9800 .
C32A H32A 0.9600 .
C32A H32B 0.9600 .
C32A H32C 0.9600 .
C33A H33A 0.9600 .
C33A H33B 0.9600 .
C33A H33C 0.9600 .
C31B C32B 1.440(10) .
C31B C33B 1.443(10) .
C31B H31B 0.9800 .
C32B H32D 0.9599 .
C32B H32E 0.9599 .
C32B H32F 0.9601 .
C33B H33D 0.9600 .
C33B H33E 0.9600 .
C33B H33F 0.9600 .
C34 C36 1.337(8) .
C34 C35 1.425(8) .
C34 H34 0.9800 .
C35 H35A 0.9600 .
C35 H35B 0.9600 .
C35 H35C 0.9600 .
C36 H36A 0.9600 .
C36 H36B 0.9600 .
C36 H36C 0.9600 .
C37A C38A 1.443(10) .
C37A H37A 0.9600 .
C37A H37B 0.9600 .
C37A H37C 0.9600 .
C38A C39A 1.3901(10) .
C38A C43A 1.3904(10) .
C39A C40A 1.3903(10) .
C39A H39A 0.9300 .
C40A C41A 1.3904(10) .
C40A H40A 0.9300 .
C41A C42A 1.3903(10) .
C41A H41A 0.9300 .
C42A C43A 1.3902(10) .
C42A H42A 0.9300 .
C43A H43A 0.9300 .
C37B C38B 1.438(9) .
C37B H37D 0.9600 .
C37B H37E 0.9600 .
C37B H37F 0.9600 .
C38B C43B 1.3900(10) .
C38B C39B 1.3902(10) .
C39B C40B 1.3903(10) .
C39B H39B 0.9300 .
C40B C41B 1.3907(10) .
C40B H40B 0.9300 .
C41B C42B 1.3904(10) .
C41B H41B 0.9300 .
C42B C43B 1.3908(10) .
C42B H42B 0.9300 .
C43B H43B 0.9300 .
